data_7014968
loop_
_publ_author_name
'Wu, Huazhou'
'Yang, Tianshe'
'Zhao, Qiang'
'Zhou, Jing'
'Li, Chunyan'
'Li, Fuyou'

_publ_section_title
;
 A cyclometalated iridium(iii) complex with enhanced phosphorescence
 emission in the solid state (EPESS): synthesis, characterization and
 its application in bioimaging.
;
_journal_issue 9
_journal_name_full 'Dalton transactions (Cambridge, England : 2003)'
_journal_page_first 1969
_journal_page_last 1976
_journal_paper_doi 10.1039/c0dt01366h
_journal_volume 40
_journal_year 2011
_chemical_formula_moiety 'C40 H31 Ir N4 O2'
_chemical_formula_sum 'C40 H31 Ir N4 O2'
_chemical_formula_weight 791.89
_chemical_name_systematic
;
?
;
_space_group_IT_number 14
_symmetry_cell_setting monoclinic
_symmetry_space_group_name_Hall '-P 2ybc'
_symmetry_space_group_name_H-M 'P 1 21/c 1'
_atom_sites_solution_hydrogens geom
_atom_sites_solution_primary direct
_atom_sites_solution_secondary difmap
_audit_creation_method SHELXL-97
_cell_angle_alpha 90.00
_cell_angle_beta 105.668(13)
_cell_angle_gamma 90.00
_cell_formula_units_Z 4
_cell_length_a 18.466(9)
_cell_length_b 10.009(5)
_cell_length_c 18.204(10)
_cell_measurement_reflns_used 784
_cell_measurement_temperature 293(2)
_cell_measurement_theta_max 25.241
_cell_measurement_theta_min 2.098
_cell_volume 3240(3)
_computing_cell_refinement 'Bruker SMART'
_computing_data_collection 'Bruker SMART'
_computing_data_reduction 'Bruker SHELXTL'
_computing_molecular_graphics 'Bruker SHELXTL'
_computing_publication_material 'Bruker SHELXTL'
_computing_structure_refinement 'SHELXL-97 (Sheldrick, 1997)'
_computing_structure_solution 'SHELXS-97 (Sheldrick, 1990)'
_diffrn_ambient_temperature 293(2)
_diffrn_measured_fraction_theta_full 0.975
_diffrn_measured_fraction_theta_max 0.975
_diffrn_measurement_device_type 'CCD area detector'
_diffrn_measurement_method 'phi and omega scans'
_diffrn_radiation_monochromator graphite
_diffrn_radiation_source 'fine-focus sealed tube'
_diffrn_radiation_type MoK\a
_diffrn_radiation_wavelength 0.71073
_diffrn_reflns_av_R_equivalents 0.0702
_diffrn_reflns_av_sigmaI/netI 0.0984
_diffrn_reflns_limit_h_max 19
_diffrn_reflns_limit_h_min -21
_diffrn_reflns_limit_k_max 11
_diffrn_reflns_limit_k_min -11
_diffrn_reflns_limit_l_max 21
_diffrn_reflns_limit_l_min -21
_diffrn_reflns_number 11216
_diffrn_reflns_theta_full 25.01
_diffrn_reflns_theta_max 25.01
_diffrn_reflns_theta_min 2.29
_exptl_absorpt_coefficient_mu 4.164
_exptl_absorpt_correction_T_max 0.7318
_exptl_absorpt_correction_T_min 0.5739
_exptl_absorpt_correction_type multi-scan
_exptl_absorpt_process_details sadabs
_exptl_crystal_colour red
_exptl_crystal_density_diffrn 1.624
_exptl_crystal_density_method 'not measured'
_exptl_crystal_description column
_exptl_crystal_F_000 1568
_exptl_crystal_size_max 0.15
_exptl_crystal_size_mid 0.10
_exptl_crystal_size_min 0.08
_refine_diff_density_max 0.965
_refine_diff_density_min -1.066
_refine_diff_density_rms 0.126
_refine_ls_extinction_method none
_refine_ls_goodness_of_fit_ref 0.813
_refine_ls_hydrogen_treatment constr
_refine_ls_matrix_type full
_refine_ls_number_parameters 424
_refine_ls_number_reflns 5557
_refine_ls_number_restraints 0
_refine_ls_restrained_S_all 0.813
_refine_ls_R_factor_all 0.0646
_refine_ls_R_factor_gt 0.0366
_refine_ls_shift/su_max 0.001
_refine_ls_shift/su_mean 0.000
_refine_ls_structure_factor_coef Fsqd
_refine_ls_weighting_details 'calc w=1/[\s^2^(Fo^2^)+(0.0323P)^2^+0.0000P] where P=(Fo^2^+2Fc^2^)/3'
_refine_ls_weighting_scheme calc
_refine_ls_wR_factor_gt 0.0724
_refine_ls_wR_factor_ref 0.0810
_reflns_number_gt 3587
_reflns_number_total 5557
_reflns_threshold_expression >2sigma(I)
_cod_data_source_file C0DT01366H.TXT
_cod_data_source_block f81112b
_cod_depositor_comments
;
The following automatic conversions were performed:
'_symmetry_cell_setting' value 'Monoclinic' changed to 'monoclinic'
according to '/home/saulius/struct/CIF-dictionaries/cif_core.dic'
dictionary named 'cif_core.dic' version 2.4.1 from 2010-06-29.

Automatic conversion script
Id: cif_fix_enum 1555 2011-01-17 13:19:09Z saulius 
;
_cod_original_sg_symbol_H-M P2(1)/c
_cod_database_code 7014968

loop_
_symmetry_equiv_pos_as_xyz
'x, y, z'
'-x, y+1/2, -z+1/2'
'-x, -y, -z'
'x, -y-1/2, z-1/2'

loop_
_atom_site_label
_atom_site_type_symbol
_atom_site_fract_x
_atom_site_fract_y
_atom_site_fract_z
_atom_site_U_iso_or_equiv
_atom_site_adp_type
_atom_site_occupancy
_atom_site_symmetry_multiplicity
_atom_site_calc_flag
_atom_site_refinement_flags
_atom_site_disorder_assembly
_atom_site_disorder_group
Ir1 Ir 0.289154(14) 0.82294(3) 0.161277(15) 0.03964(10) Uani 1 1 d . . .
O1 O 0.1915(2) 0.9029(4) 0.1906(3) 0.0462(12) Uani 1 1 d . . .
O2 O 0.2361(2) 0.8941(5) 0.0467(2) 0.0481(12) Uani 1 1 d . . .
N1 N 0.2367(3) 0.6426(5) 0.1454(3) 0.0461(15) Uani 1 1 d . . .
N2 N 0.3508(3) 0.9951(5) 0.1788(3) 0.0446(15) Uani 1 1 d . . .
N3 N 0.0817(3) 1.0245(5) 0.1658(3) 0.0436(14) Uani 1 1 d . . .
N4 N 0.0383(3) 1.1063(5) 0.1080(3) 0.0477(15) Uani 1 1 d . . .
C1 C 0.1961(4) 0.5955(8) 0.0778(4) 0.058(2) Uani 1 1 d . . .
H1A H 0.1892 0.6495 0.0348 0.069 Uiso 1 1 calc R . .
C2 C 0.1653(4) 0.4729(9) 0.0699(6) 0.077(3) Uani 1 1 d . . .
H2A H 0.1375 0.4428 0.0223 0.092 Uiso 1 1 calc R . .
C3 C 0.1752(5) 0.3931(9) 0.1325(7) 0.084(3) Uani 1 1 d . . .
H3A H 0.1541 0.3081 0.1279 0.101 Uiso 1 1 calc R . .
C4 C 0.2163(5) 0.4391(8) 0.2020(5) 0.071(2) Uani 1 1 d . . .
H4A H 0.2224 0.3855 0.2450 0.085 Uiso 1 1 calc R . .
C5 C 0.2492(4) 0.5659(7) 0.2090(4) 0.0435(18) Uani 1 1 d . . .
C6 C 0.2974(4) 0.6261(7) 0.2777(4) 0.0455(18) Uani 1 1 d . . .
C7 C 0.3166(4) 0.5648(8) 0.3493(5) 0.062(2) Uani 1 1 d . . .
H7A H 0.2995 0.4791 0.3551 0.075 Uiso 1 1 calc R . .
C8 C 0.3609(5) 0.6317(10) 0.4113(5) 0.073(3) Uani 1 1 d . . .
H8A H 0.3724 0.5922 0.4593 0.088 Uiso 1 1 calc R . .
C9 C 0.3885(5) 0.7571(10) 0.4026(5) 0.072(2) Uani 1 1 d . . .
H9A H 0.4178 0.8024 0.4448 0.087 Uiso 1 1 calc R . .
C10 C 0.3726(4) 0.8157(7) 0.3309(4) 0.057(2) Uani 1 1 d . . .
H10A H 0.3930 0.8990 0.3260 0.068 Uiso 1 1 calc R . .
C11 C 0.3272(4) 0.7546(6) 0.2660(4) 0.0444(18) Uani 1 1 d . . .
C12 C 0.3314(4) 1.1106(8) 0.2038(4) 0.056(2) Uani 1 1 d . . .
H12A H 0.2860 1.1146 0.2166 0.068 Uiso 1 1 calc R . .
C13 C 0.3741(5) 1.2246(8) 0.2122(4) 0.063(2) Uani 1 1 d . . .
H13A H 0.3580 1.3034 0.2297 0.076 Uiso 1 1 calc R . .
C14 C 0.4397(5) 1.2185(8) 0.1942(5) 0.076(3) Uani 1 1 d . . .
H14A H 0.4704 1.2936 0.1999 0.091 Uiso 1 1 calc R . .
C15 C 0.4617(4) 1.1016(8) 0.1674(5) 0.068(2) Uani 1 1 d . . .
H15A H 0.5068 1.0980 0.1540 0.082 Uiso 1 1 calc R . .
C16 C 0.4167(4) 0.9887(7) 0.1604(4) 0.0442(18) Uani 1 1 d . . .
C17 C 0.4350(4) 0.8569(7) 0.1361(4) 0.052(2) Uani 1 1 d . . .
C18 C 0.5011(4) 0.8282(9) 0.1148(4) 0.065(2) Uani 1 1 d . . .
H18A H 0.5352 0.8954 0.1127 0.078 Uiso 1 1 calc R . .
C19 C 0.5141(5) 0.6990(11) 0.0972(5) 0.074(3) Uani 1 1 d . . .
H19A H 0.5579 0.6785 0.0837 0.089 Uiso 1 1 calc R . .
C20 C 0.4644(4) 0.6003(9) 0.0991(4) 0.065(2) Uani 1 1 d . . .
H20A H 0.4751 0.5131 0.0879 0.078 Uiso 1 1 calc R . .
C21 C 0.3973(4) 0.6278(8) 0.1174(4) 0.056(2) Uani 1 1 d . . .
H21A H 0.3636 0.5588 0.1174 0.067 Uiso 1 1 calc R . .
C22 C 0.3799(4) 0.7586(7) 0.1359(4) 0.0457(18) Uani 1 1 d . . .
C23 C 0.0601(4) 1.0059(7) 0.2341(4) 0.0440(18) Uani 1 1 d . . .
C24 C 0.0909(4) 0.9087(7) 0.2858(4) 0.058(2) Uani 1 1 d . . .
H24A H 0.1270 0.8507 0.2770 0.070 Uiso 1 1 calc R . .
C25 C 0.0671(5) 0.8982(8) 0.3518(5) 0.075(3) Uani 1 1 d . . .
H25A H 0.0881 0.8324 0.3872 0.090 Uiso 1 1 calc R . .
C26 C 0.0141(5) 0.9810(10) 0.3662(5) 0.078(3) Uani 1 1 d . . .
H26A H -0.0007 0.9720 0.4109 0.093 Uiso 1 1 calc R . .
C27 C -0.0173(5) 1.0780(10) 0.3139(5) 0.084(3) Uani 1 1 d . . .
H27A H -0.0538 1.1352 0.3226 0.100 Uiso 1 1 calc R . .
C28 C 0.0061(5) 1.0897(9) 0.2477(5) 0.071(2) Uani 1 1 d . . .
H28A H -0.0150 1.1552 0.2121 0.086 Uiso 1 1 calc R . .
C29 C 0.0360(4) 1.1851(7) -0.0174(4) 0.0530(19) Uani 1 1 d . . .
H29A H -0.0075 1.2304 -0.0104 0.079 Uiso 1 1 calc R . .
H29B H 0.0214 1.1285 -0.0615 0.079 Uiso 1 1 calc R . .
H29C H 0.0720 1.2496 -0.0245 0.079 Uiso 1 1 calc R . .
C30 C 0.0706(4) 1.1018(6) 0.0518(4) 0.0413(17) Uani 1 1 d . . .
C31 C 0.1352(3) 1.0173(7) 0.0683(4) 0.0389(16) Uani 1 1 d . . .
C32 C 0.1424(4) 0.9734(7) 0.1447(4) 0.0418(17) Uani 1 1 d . . .
C33 C 0.1822(4) 0.9746(7) 0.0238(4) 0.0431(17) Uani 1 1 d . . .
C34 C 0.1707(4) 1.0231(7) -0.0580(4) 0.059(2) Uani 1 1 d . . .
H34A H 0.1889 0.9557 -0.0869 0.071 Uiso 1 1 calc R . .
H34B H 0.1173 1.0355 -0.0816 0.071 Uiso 1 1 calc R . .
C35 C 0.2116(4) 1.1535(7) -0.0610(4) 0.0509(19) Uani 1 1 d . . .
C36 C 0.1840(5) 1.2383(10) -0.1213(5) 0.081(3) Uani 1 1 d . . .
H36 H 0.1397 1.2173 -0.1580 0.097 Uiso 1 1 calc R . .
C37 C 0.2219(7) 1.3542(12) -0.1275(7) 0.114(4) Uani 1 1 d . . .
H37A H 0.2032 1.4106 -0.1689 0.137 Uiso 1 1 calc R . .
C38 C 0.2879(7) 1.3885(10) -0.0725(8) 0.105(4) Uani 1 1 d . . .
H38A H 0.3136 1.4669 -0.0766 0.127 Uiso 1 1 calc R . .
C39 C 0.3140(6) 1.3030(9) -0.0122(6) 0.088(3) Uani 1 1 d . . .
H39A H 0.3578 1.3234 0.0253 0.106 Uiso 1 1 calc R . .
C40 C 0.2753(5) 1.1868(8) -0.0071(5) 0.071(2) Uani 1 1 d . . .
H40A H 0.2934 1.1302 0.0343 0.085 Uiso 1 1 calc R . .

loop_
_atom_site_aniso_label
_atom_site_aniso_U_11
_atom_site_aniso_U_22
_atom_site_aniso_U_33
_atom_site_aniso_U_23
_atom_site_aniso_U_13
_atom_site_aniso_U_12
Ir1 0.03683(15) 0.04450(16) 0.03769(16) 0.00049(16) 0.01025(11) -0.00099(16)
O1 0.041(3) 0.057(3) 0.047(3) 0.003(2) 0.023(2) 0.005(2)
O2 0.050(3) 0.059(3) 0.033(3) 0.003(2) 0.008(2) 0.010(3)
N1 0.030(3) 0.051(4) 0.061(4) -0.006(3) 0.017(3) -0.005(3)
N2 0.046(4) 0.042(4) 0.045(4) 0.009(3) 0.009(3) 0.000(3)
N3 0.037(3) 0.053(4) 0.042(4) -0.005(3) 0.014(3) 0.001(3)
N4 0.047(4) 0.045(3) 0.049(4) -0.002(3) 0.010(3) 0.001(3)
C1 0.045(4) 0.074(6) 0.048(5) -0.012(4) 0.002(4) -0.010(4)
C2 0.063(6) 0.061(6) 0.099(8) -0.024(6) 0.007(5) -0.018(5)
C3 0.066(6) 0.051(5) 0.135(10) -0.011(6) 0.026(6) -0.015(5)
C4 0.072(6) 0.056(5) 0.091(7) 0.007(5) 0.032(5) -0.013(5)
C5 0.043(4) 0.043(4) 0.052(5) 0.007(4) 0.026(4) 0.002(3)
C6 0.038(4) 0.062(5) 0.045(5) 0.003(4) 0.025(4) 0.014(4)
C7 0.073(6) 0.070(5) 0.059(6) 0.027(5) 0.042(5) 0.013(5)
C8 0.071(6) 0.116(8) 0.040(5) 0.014(5) 0.029(5) 0.018(6)
C9 0.077(6) 0.089(7) 0.044(5) -0.006(5) 0.005(5) 0.017(5)
C10 0.063(5) 0.055(5) 0.050(5) 0.004(4) 0.011(4) 0.021(4)
C11 0.057(5) 0.034(4) 0.034(4) -0.007(3) -0.001(4) 0.007(4)
C12 0.047(5) 0.064(5) 0.056(5) -0.006(4) 0.010(4) -0.002(4)
C13 0.060(5) 0.053(5) 0.070(6) -0.007(4) 0.005(5) -0.008(4)
C14 0.071(6) 0.068(6) 0.077(7) 0.008(5) 0.001(5) -0.031(5)
C15 0.062(5) 0.067(6) 0.072(6) 0.001(5) 0.011(5) -0.016(5)
C16 0.038(4) 0.050(5) 0.044(4) 0.010(4) 0.010(3) -0.005(4)
C17 0.053(5) 0.063(5) 0.035(4) 0.009(4) 0.003(4) 0.001(4)
C18 0.042(4) 0.093(7) 0.063(5) 0.004(5) 0.021(4) -0.008(5)
C19 0.046(5) 0.121(8) 0.061(6) -0.001(6) 0.024(4) 0.019(6)
C20 0.055(5) 0.088(6) 0.055(5) 0.001(5) 0.019(4) 0.019(5)
C21 0.052(5) 0.062(5) 0.053(5) 0.003(4) 0.013(4) 0.003(4)
C22 0.049(4) 0.049(4) 0.038(4) 0.001(4) 0.010(4) -0.011(4)
C23 0.039(4) 0.055(5) 0.042(4) -0.013(4) 0.020(4) -0.012(4)
C24 0.067(5) 0.066(5) 0.054(5) 0.004(4) 0.038(4) 0.001(4)
C25 0.105(7) 0.062(5) 0.062(6) 0.003(5) 0.029(6) -0.011(5)
C26 0.081(7) 0.102(7) 0.067(6) -0.014(6) 0.050(6) -0.011(6)
C27 0.077(6) 0.116(8) 0.073(7) -0.012(6) 0.047(6) 0.024(6)
C28 0.069(6) 0.095(7) 0.053(5) 0.001(5) 0.022(5) 0.015(5)
C29 0.051(4) 0.052(4) 0.053(5) 0.001(4) 0.009(4) 0.000(4)
C30 0.042(4) 0.042(4) 0.039(4) -0.005(3) 0.010(4) -0.009(3)
C31 0.033(4) 0.052(4) 0.034(4) -0.003(3) 0.013(3) -0.010(3)
C32 0.036(4) 0.043(4) 0.046(5) -0.005(4) 0.010(4) -0.004(3)
C33 0.039(4) 0.042(4) 0.045(4) 0.000(4) 0.005(4) -0.011(3)
C34 0.058(5) 0.078(6) 0.040(5) 0.000(4) 0.013(4) 0.007(4)
C35 0.058(5) 0.056(5) 0.050(5) 0.014(4) 0.033(4) 0.015(4)
C36 0.068(6) 0.105(7) 0.083(7) 0.044(6) 0.044(5) 0.033(6)
C37 0.126(10) 0.125(10) 0.116(10) 0.082(8) 0.072(8) 0.063(8)
C38 0.116(9) 0.069(7) 0.169(13) 0.040(8) 0.103(9) 0.030(7)
C39 0.101(7) 0.081(7) 0.099(8) 0.007(6) 0.054(6) -0.013(6)
C40 0.092(7) 0.071(6) 0.058(5) 0.013(5) 0.033(5) -0.006(5)

loop_
_atom_type_symbol
_atom_type_description
_atom_type_scat_dispersion_real
_atom_type_scat_dispersion_imag
_atom_type_scat_source
C C 0.0033 0.0016 'International Tables Vol C Tables 4.2.6.8 and 6.1.1.4'
H H 0.0000 0.0000 'International Tables Vol C Tables 4.2.6.8 and 6.1.1.4'
N N 0.0061 0.0033 'International Tables Vol C Tables 4.2.6.8 and 6.1.1.4'
O O 0.0106 0.0060 'International Tables Vol C Tables 4.2.6.8 and 6.1.1.4'
Ir Ir -1.4442 7.9887 'International Tables Vol C Tables 4.2.6.8 and 6.1.1.4'

loop_
_geom_angle_atom_site_label_1
_geom_angle_atom_site_label_2
_geom_angle_atom_site_label_3
_geom_angle
_geom_angle_site_symmetry_1
_geom_angle_site_symmetry_3
_geom_angle_publ_flag
C22 Ir1 C11 90.6(3) . . ?
C22 Ir1 N1 94.6(2) . . ?
C11 Ir1 N1 82.0(3) . . ?
C22 Ir1 N2 80.7(3) . . ?
C11 Ir1 N2 96.0(2) . . ?
N1 Ir1 N2 174.9(2) . . ?
C22 Ir1 O1 177.3(2) . . ?
C11 Ir1 O1 89.5(2) . . ?
N1 Ir1 O1 88.06(19) . . ?
N2 Ir1 O1 96.6(2) . . ?
C22 Ir1 O2 94.2(2) . . ?
C11 Ir1 O2 174.3(2) . . ?
N1 Ir1 O2 94.6(2) . . ?
N2 Ir1 O2 87.77(18) . . ?
O1 Ir1 O2 85.80(17) . . ?
C32 O1 Ir1 122.4(4) . . ?
C33 O2 Ir1 129.6(4) . . ?
C1 N1 C5 120.6(6) . . ?
C1 N1 Ir1 124.7(5) . . ?
C5 N1 Ir1 114.6(5) . . ?
C12 N2 C16 118.1(6) . . ?
C12 N2 Ir1 126.8(5) . . ?
C16 N2 Ir1 115.1(5) . . ?
C32 N3 N4 110.5(5) . . ?
C32 N3 C23 129.8(6) . . ?
N4 N3 C23 119.8(6) . . ?
C30 N4 N3 106.1(5) . . ?
N1 C1 C2 122.2(8) . . ?
N1 C1 H1A 118.9 . . ?
C2 C1 H1A 118.9 . . ?
C1 C2 C3 119.3(9) . . ?
C1 C2 H2A 120.3 . . ?
C3 C2 H2A 120.3 . . ?
C2 C3 C4 119.5(8) . . ?
C2 C3 H3A 120.3 . . ?
C4 C3 H3A 120.3 . . ?
C3 C4 C5 120.5(8) . . ?
C3 C4 H4A 119.7 . . ?
C5 C4 H4A 119.7 . . ?
N1 C5 C4 117.8(7) . . ?
N1 C5 C6 115.0(6) . . ?
C4 C5 C6 127.1(7) . . ?
C7 C6 C11 121.4(7) . . ?
C7 C6 C5 124.2(7) . . ?
C11 C6 C5 114.4(6) . . ?
C8 C7 C6 119.8(8) . . ?
C8 C7 H7A 120.1 . . ?
C6 C7 H7A 120.1 . . ?
C7 C8 C9 120.4(8) . . ?
C7 C8 H8A 119.8 . . ?
C9 C8 H8A 119.8 . . ?
C8 C9 C10 120.0(8) . . ?
C8 C9 H9A 120.0 . . ?
C10 C9 H9A 120.0 . . ?
C9 C10 C11 122.6(8) . . ?
C9 C10 H10A 118.7 . . ?
C11 C10 H10A 118.7 . . ?
C10 C11 C6 115.7(6) . . ?
C10 C11 Ir1 130.2(5) . . ?
C6 C11 Ir1 113.8(5) . . ?
N2 C12 C13 124.3(7) . . ?
N2 C12 H12A 117.8 . . ?
C13 C12 H12A 117.8 . . ?
C14 C13 C12 117.8(8) . . ?
C14 C13 H13A 121.1 . . ?
C12 C13 H13A 121.1 . . ?
C13 C14 C15 120.0(8) . . ?
C13 C14 H14A 120.0 . . ?
C15 C14 H14A 120.0 . . ?
C14 C15 C16 120.1(8) . . ?
C14 C15 H15A 120.0 . . ?
C16 C15 H15A 120.0 . . ?
N2 C16 C15 119.8(7) . . ?
N2 C16 C17 114.6(6) . . ?
C15 C16 C17 125.7(7) . . ?
C18 C17 C22 122.3(7) . . ?
C18 C17 C16 123.8(7) . . ?
C22 C17 C16 113.8(7) . . ?
C19 C18 C17 118.5(8) . . ?
C19 C18 H18A 120.7 . . ?
C17 C18 H18A 120.7 . . ?
C20 C19 C18 121.4(8) . . ?
C20 C19 H19A 119.3 . . ?
C18 C19 H19A 119.3 . . ?
C19 C20 C21 120.9(8) . . ?
C19 C20 H20A 119.5 . . ?
C21 C20 H20A 119.5 . . ?
C20 C21 C22 121.0(7) . . ?
C20 C21 H21A 119.5 . . ?
C22 C21 H21A 119.5 . . ?
C21 C22 C17 115.8(7) . . ?
C21 C22 Ir1 128.7(5) . . ?
C17 C22 Ir1 115.5(5) . . ?
C24 C23 C28 119.9(7) . . ?
C24 C23 N3 122.3(7) . . ?
C28 C23 N3 117.9(7) . . ?
C23 C24 C25 118.6(8) . . ?
C23 C24 H24A 120.7 . . ?
C25 C24 H24A 120.7 . . ?
C26 C25 C24 122.2(8) . . ?
C26 C25 H25A 118.9 . . ?
C24 C25 H25A 118.9 . . ?
C25 C26 C27 119.1(8) . . ?
C25 C26 H26A 120.4 . . ?
C27 C26 H26A 120.4 . . ?
C26 C27 C28 119.2(8) . . ?
C26 C27 H27A 120.4 . . ?
C28 C27 H27A 120.4 . . ?
C23 C28 C27 121.0(8) . . ?
C23 C28 H28A 119.5 . . ?
C27 C28 H28A 119.5 . . ?
C30 C29 H29A 109.5 . . ?
C30 C29 H29B 109.5 . . ?
H29A C29 H29B 109.5 . . ?
C30 C29 H29C 109.5 . . ?
H29A C29 H29C 109.5 . . ?
H29B C29 H29C 109.5 . . ?
N4 C30 C31 112.6(6) . . ?
N4 C30 C29 117.0(6) . . ?
C31 C30 C29 130.5(6) . . ?
C33 C31 C30 132.1(6) . . ?
C33 C31 C32 123.9(6) . . ?
C30 C31 C32 104.0(6) . . ?
O1 C32 N3 120.8(6) . . ?
O1 C32 C31 132.5(7) . . ?
N3 C32 C31 106.7(6) . . ?
O2 C33 C31 124.0(6) . . ?
O2 C33 C34 114.5(6) . . ?
C31 C33 C34 121.4(6) . . ?
C35 C34 C33 111.7(6) . . ?
C35 C34 H34A 109.3 . . ?
C33 C34 H34A 109.3 . . ?
C35 C34 H34B 109.3 . . ?
C33 C34 H34B 109.3 . . ?
H34A C34 H34B 107.9 . . ?
C40 C35 C36 119.3(8) . . ?
C40 C35 C34 121.9(7) . . ?
C36 C35 C34 118.7(8) . . ?
C35 C36 C37 120.1(9) . . ?
C35 C36 H36 120.0 . . ?
C37 C36 H36 120.0 . . ?
C36 C37 C38 120.9(9) . . ?
C36 C37 H37A 119.6 . . ?
C38 C37 H37A 119.6 . . ?
C39 C38 C37 118.1(10) . . ?
C39 C38 H38A 121.0 . . ?
C37 C38 H38A 121.0 . . ?
C38 C39 C40 120.2(10) . . ?
C38 C39 H39A 119.9 . . ?
C40 C39 H39A 119.9 . . ?
C35 C40 C39 121.5(8) . . ?
C35 C40 H40A 119.3 . . ?
C39 C40 H40A 119.3 . . ?

loop_
_geom_bond_atom_site_label_1
_geom_bond_atom_site_label_2
_geom_bond_distance
_geom_bond_site_symmetry_2
_geom_bond_publ_flag
Ir1 C22 1.962(7) . ?
Ir1 C11 1.968(6) . ?
Ir1 N1 2.032(5) . ?
Ir1 N2 2.042(5) . ?
Ir1 O1 2.167(4) . ?
Ir1 O2 2.171(4) . ?
O1 C32 1.269(7) . ?
O2 C33 1.262(7) . ?
N1 C1 1.343(8) . ?
N1 C5 1.356(8) . ?
N2 C12 1.327(8) . ?
N2 C16 1.350(8) . ?
N3 C32 1.379(8) . ?
N3 N4 1.401(7) . ?
N3 C23 1.417(8) . ?
N4 C30 1.317(8) . ?
C1 C2 1.344(9) . ?
C1 H1A 0.9300 . ?
C2 C3 1.362(11) . ?
C2 H2A 0.9300 . ?
C3 C4 1.368(11) . ?
C3 H3A 0.9300 . ?
C4 C5 1.399(9) . ?
C4 H4A 0.9300 . ?
C5 C6 1.456(9) . ?
C6 C7 1.397(9) . ?
C6 C11 1.437(9) . ?
C7 C8 1.375(10) . ?
C7 H7A 0.9300 . ?
C8 C9 1.380(11) . ?
C8 H8A 0.9300 . ?
C9 C10 1.388(10) . ?
C9 H9A 0.9300 . ?
C10 C11 1.392(9) . ?
C10 H10A 0.9300 . ?
C12 C13 1.371(9) . ?
C12 H12A 0.9300 . ?
C13 C14 1.339(10) . ?
C13 H13A 0.9300 . ?
C14 C15 1.370(11) . ?
C14 H14A 0.9300 . ?
C15 C16 1.387(9) . ?
C15 H15A 0.9300 . ?
C16 C17 1.460(9) . ?
C17 C18 1.407(10) . ?
C17 C22 1.416(9) . ?
C18 C19 1.368(10) . ?
C18 H18A 0.9300 . ?
C19 C20 1.355(11) . ?
C19 H19A 0.9300 . ?
C20 C21 1.395(9) . ?
C20 H20A 0.9300 . ?
C21 C22 1.411(9) . ?
C21 H21A 0.9300 . ?
C23 C24 1.366(9) . ?
C23 C28 1.375(9) . ?
C24 C25 1.390(10) . ?
C24 H24A 0.9300 . ?
C25 C26 1.362(10) . ?
C25 H25A 0.9300 . ?
C26 C27 1.374(11) . ?
C26 H26A 0.9300 . ?
C27 C28 1.391(11) . ?
C27 H27A 0.9300 . ?
C28 H28A 0.9300 . ?
C29 C30 1.501(9) . ?
C29 H29A 0.9600 . ?
C29 H29B 0.9600 . ?
C29 H29C 0.9600 . ?
C30 C31 1.426(9) . ?
C31 C33 1.404(9) . ?
C31 C32 1.429(9) . ?
C33 C34 1.525(9) . ?
C34 C35 1.516(9) . ?
C34 H34A 0.9700 . ?
C34 H34B 0.9700 . ?
C35 C40 1.355(10) . ?
C35 C36 1.371(10) . ?
C36 C37 1.375(13) . ?
C36 H36 0.9300 . ?
C37 C38 1.396(14) . ?
C37 H37A 0.9300 . ?
C38 C39 1.372(12) . ?
C38 H38A 0.9300 . ?
C39 C40 1.381(10) . ?
C39 H39A 0.9300 . ?
C40 H40A 0.9300 . ?
